data_4126387
loop_
_publ_author_name
'Garner, Mary E.'
'Parker, Bernard F.'
'Hohloch, Stephan'
'Bergman, Robert G.'
'Arnold, John'

_publ_section_title
;
 Thorium Metallacycle Facilitates Catalytic Alkyne Hydrophosphination.
;
_journal_name_full 'Journal of the American Chemical Society'
_journal_paper_doi 10.1021/jacs.7b08323
_journal_year 2017
_chemical_formula_sum 'C60 H65 B2 N8 P Th'
_chemical_formula_weight 1182.83
_chemical_name_common mg092
_space_group_crystal_system monoclinic
_space_group_IT_number 14
_space_group_name_Hall '-P 2yn'
_space_group_name_H-M_alt 'P 1 21/n 1'
_symmetry_space_group_name_Hall '-P 2yn'
_symmetry_space_group_name_H-M 'P 1 21/n 1'
_atom_sites_solution_hydrogens mixed
_atom_sites_solution_primary iterative
_atom_sites_solution_secondary difmap
_audit_creation_method SHELXL-2014/7
_cell_angle_alpha 90
_cell_angle_beta 102.005(4)
_cell_angle_gamma 90
_cell_formula_units_Z 4
_cell_length_a 13.6367(14)
_cell_length_b 18.7010(19)
_cell_length_c 21.446(2)
_cell_measurement_reflns_used 9626
_cell_measurement_temperature 100(2)
_cell_measurement_theta_max 25.38
_cell_measurement_theta_min 2.25
_cell_volume 5349.5(9)
_computing_cell_refinement 'Bruker SAINT'
_computing_data_collection 'Bruker APEX2'
_computing_data_reduction 'Bruker SAINT'
_computing_molecular_graphics ORTEP-32
_computing_publication_material WinGX
_computing_structure_refinement 'SHELXL-2014/7 (Sheldrick, 2014)'
_computing_structure_solution 'SHELXS-97 (Sheldrick 2008)'
_diffrn_ambient_temperature 100(2)
_diffrn_detector_area_resol_mean 8.366
_diffrn_measured_fraction_theta_full 1.000
_diffrn_measured_fraction_theta_max 0.998
_diffrn_measurement_device_type 'Bruker APEX-II CCD'
_diffrn_measurement_method 'phi and omega scans'
_diffrn_radiation_type MoK\a
_diffrn_radiation_wavelength 0.71073
_diffrn_reflns_av_R_equivalents 0.0455
_diffrn_reflns_av_unetI/netI 0.0239
_diffrn_reflns_Laue_measured_fraction_full 1.000
_diffrn_reflns_Laue_measured_fraction_max 0.998
_diffrn_reflns_limit_h_max 16
_diffrn_reflns_limit_h_min -13
_diffrn_reflns_limit_k_max 22
_diffrn_reflns_limit_k_min -22
_diffrn_reflns_limit_l_max 23
_diffrn_reflns_limit_l_min -25
_diffrn_reflns_number 106902
_diffrn_reflns_point_group_measured_fraction_full 1.000
_diffrn_reflns_point_group_measured_fraction_max 0.998
_diffrn_reflns_theta_full 25.000
_diffrn_reflns_theta_max 25.415
_diffrn_reflns_theta_min 1.459
_diffrn_source 'microfocus sealed tube'
_exptl_absorpt_coefficient_mu 2.865
_exptl_absorpt_correction_T_max 0.7452
_exptl_absorpt_correction_T_min 0.6771
_exptl_absorpt_correction_type multi-scan
_exptl_absorpt_process_details SADABS
_exptl_crystal_colour orange
_exptl_crystal_density_diffrn 1.469
_exptl_crystal_description block
_exptl_crystal_F_000 2384
_exptl_crystal_size_max 0.160
_exptl_crystal_size_mid 0.160
_exptl_crystal_size_min 0.100
_refine_diff_density_max 3.000
_refine_diff_density_min -0.907
_refine_diff_density_rms 0.105
_refine_ls_extinction_method none
_refine_ls_goodness_of_fit_ref 1.099
_refine_ls_hydrogen_treatment mixed
_refine_ls_matrix_type full
_refine_ls_number_parameters 684
_refine_ls_number_reflns 9855
_refine_ls_number_restraints 0
_refine_ls_restrained_S_all 1.099
_refine_ls_R_factor_all 0.0338
_refine_ls_R_factor_gt 0.0284
_refine_ls_shift/su_max 0.003
_refine_ls_shift/su_mean 0.000
_refine_ls_structure_factor_coef Fsqd
_refine_ls_weighting_details 'w=1/[\s^2^(Fo^2^)+(0.0201P)^2^+15.0731P] where P=(Fo^2^+2Fc^2^)/3'
_refine_ls_weighting_scheme calc
_refine_ls_wR_factor_gt 0.0596
_refine_ls_wR_factor_ref 0.0632
_reflns_Friedel_coverage 0.000
_reflns_number_gt 8645
_reflns_number_total 9855
_reflns_threshold_expression 'I > 2\s(I)'
_cod_data_source_file ja7b08323_si_002.cif
_cod_data_source_block 5
_cod_original_cell_volume 5349.6(9)
_cod_database_code 4126387
_shelx_shelxl_version_number 2014/7
_shelx_space_group_comment
;
The symmetry employed for this shelxl refinement is uniquely defined
by the following loop, which should always be used as a source of
symmetry information in preference to the above space-group names.
They are only intended as comments.
;
_shelx_estimated_absorpt_t_min 0.657
_shelx_estimated_absorpt_t_max 0.763

loop_
_space_group_symop_operation_xyz
'x, y, z'
'-x+1/2, y+1/2, -z+1/2'
'-x, -y, -z'
'x-1/2, -y-1/2, z-1/2'

loop_
_atom_site_label
_atom_site_type_symbol
_atom_site_fract_x
_atom_site_fract_y
_atom_site_fract_z
_atom_site_U_iso_or_equiv
_atom_site_adp_type
_atom_site_occupancy
_atom_site_site_symmetry_order
_atom_site_calc_flag
_atom_site_refinement_flags_posn
_atom_site_refinement_flags_adp
C1 C 0.6975(2) 0.39352(18) 0.40429(16) 0.0146(7) Uani 1 1 d . .
C2 C 0.4581(2) 0.35094(18) 0.41053(16) 0.0143(7) Uani 1 1 d . .
C3 C 0.4234(2) 0.25990(18) 0.27400(15) 0.0145(7) Uani 1 1 d . .
C4 C 0.6076(3) 0.14670(18) 0.31532(16) 0.0155(7) Uani 1 1 d . .
C5 C 0.7783(3) 0.49979(18) 0.42183(17) 0.0194(8) Uani 1 1 d . .
H5 H 0.8290 0.5342 0.4366 0.023 Uiso 1 1 calc R U
C6 C 0.6878(3) 0.51242(18) 0.38548(16) 0.0169(7) Uani 1 1 d . .
H6 H 0.6620 0.5576 0.3698 0.020 Uiso 1 1 calc R U
C7 C 0.3998(3) 0.46425(19) 0.40800(17) 0.0199(8) Uani 1 1 d . .
H7 H 0.3898 0.5133 0.3970 0.024 Uiso 1 1 calc R U
C8 C 0.3566(3) 0.42764(19) 0.44957(18) 0.0226(8) Uani 1 1 d . .
H8 H 0.3107 0.4457 0.4734 0.027 Uiso 1 1 calc R U
C9 C 0.2876(3) 0.24540(19) 0.19353(17) 0.0208(8) Uani 1 1 d . .
H9 H 0.2371 0.2547 0.1567 0.025 Uiso 1 1 calc R U
C10 C 0.2997(3) 0.18521(19) 0.22784(17) 0.0190(7) Uani 1 1 d . .
H10 H 0.2591 0.1436 0.2199 0.023 Uiso 1 1 calc R U
C11 C 0.5287(3) 0.05378(19) 0.26051(17) 0.0199(8) Uani 1 1 d . .
H11 H 0.4784 0.0193 0.2448 0.024 Uiso 1 1 calc R U
C12 C 0.6180(3) 0.05991(19) 0.24381(16) 0.0202(8) Uani 1 1 d . .
H12 H 0.6428 0.0306 0.2143 0.024 Uiso 1 1 calc R U
C13 C 0.8700(3) 0.39659(18) 0.47568(16) 0.0167(7) Uani 1 1 d . .
C14 C 0.8676(3) 0.38748(18) 0.53995(17) 0.0178(7) Uani 1 1 d . .
C15 C 0.9549(3) 0.36505(18) 0.58058(17) 0.0192(8) Uani 1 1 d . .
H15 H 0.9544 0.3586 0.6245 0.023 Uiso 1 1 calc R U
C16 C 1.0431(3) 0.35163(18) 0.55973(17) 0.0189(7) Uani 1 1 d . .
C17 C 1.0418(3) 0.36086(19) 0.49515(17) 0.0196(8) Uani 1 1 d . .
H17 H 1.1008 0.3508 0.4797 0.024 Uiso 1 1 calc R U
C18 C 0.9568(3) 0.38438(19) 0.45259(17) 0.0199(8) Uani 1 1 d . .
C19 C 0.7733(3) 0.4006(2) 0.56471(18) 0.0249(8) Uani 1 1 d . .
H19A H 0.7377 0.3553 0.5661 0.037 Uiso 1 1 calc R U
H19B H 0.7300 0.4341 0.5364 0.037 Uiso 1 1 calc R U
H19C H 0.7910 0.4210 0.6077 0.037 Uiso 1 1 calc R U
C20 C 1.1364(3) 0.3276(2) 0.60547(18) 0.0260(8) Uani 1 1 d . .
H20A H 1.1443 0.3551 0.6451 0.039 Uiso 1 1 calc R U
H20B H 1.1948 0.3353 0.5863 0.039 Uiso 1 1 calc R U
H20C H 1.1309 0.2766 0.6148 0.039 Uiso 1 1 calc R U
C21 C 0.9592(3) 0.3973(2) 0.38361(18) 0.0304(9) Uani 1 1 d . .
H21A H 0.9702 0.4483 0.3770 0.046 Uiso 1 1 calc R U
H21B H 0.8952 0.3826 0.3568 0.046 Uiso 1 1 calc R U
H21C H 1.0138 0.3695 0.3722 0.046 Uiso 1 1 calc R U
C22 C 0.3630(2) 0.30394(18) 0.49078(16) 0.0159(7) Uani 1 1 d . .
C23 C 0.2803(3) 0.26098(18) 0.46601(16) 0.0166(7) Uani 1 1 d . .
C24 C 0.2487(3) 0.21174(19) 0.50650(17) 0.0189(8) Uani 1 1 d . .
H24 H 0.1923 0.1824 0.4903 0.023 Uiso 1 1 calc R U
C25 C 0.2975(3) 0.20447(19) 0.56989(17) 0.0200(8) Uani 1 1 d . .
C26 C 0.3785(3) 0.2490(2) 0.59281(17) 0.0210(8) Uani 1 1 d . .
H26 H 0.4119 0.2450 0.6362 0.025 Uiso 1 1 calc R U
C27 C 0.4126(3) 0.29957(19) 0.55444(17) 0.0190(8) Uani 1 1 d . .
C28 C 0.2250(3) 0.2671(2) 0.39777(16) 0.0204(7) Uani 1 1 d . .
H28A H 0.2678 0.2497 0.3695 0.031 Uiso 1 1 calc R U
H28B H 0.2076 0.3173 0.3879 0.031 Uiso 1 1 calc R U
H28C H 0.1637 0.2384 0.3915 0.031 Uiso 1 1 calc R U
C29 C 0.2633(3) 0.1505(2) 0.61321(18) 0.0265(9) Uani 1 1 d . .
H29A H 0.2045 0.1249 0.5896 0.040 Uiso 1 1 calc R U
H29B H 0.2456 0.1752 0.6496 0.040 Uiso 1 1 calc R U
H29C H 0.3175 0.1164 0.6285 0.040 Uiso 1 1 calc R U
C30 C 0.4993(3) 0.3476(2) 0.58147(18) 0.0257(8) Uani 1 1 d . .
H30A H 0.5060 0.3513 0.6277 0.039 Uiso 1 1 calc R U
H30B H 0.4875 0.3952 0.5623 0.039 Uiso 1 1 calc R U
H30C H 0.5610 0.3276 0.5720 0.039 Uiso 1 1 calc R U
C31 C 0.3665(2) 0.36442(18) 0.19947(16) 0.0166(7) Uani 1 1 d . .
C32 C 0.3099(2) 0.41614(19) 0.22263(16) 0.0169(7) Uani 1 1 d . .
C33 C 0.3060(3) 0.48416(19) 0.19601(17) 0.0202(8) Uani 1 1 d . .
H33 H 0.2705 0.5208 0.2125 0.024 Uiso 1 1 calc R U
C34 C 0.3526(3) 0.49997(19) 0.14607(17) 0.0209(8) Uani 1 1 d . .
C35 C 0.4080(3) 0.44687(19) 0.12452(17) 0.0202(8) Uani 1 1 d . .
H35 H 0.4416 0.4577 0.0911 0.024 Uiso 1 1 calc R U
C36 C 0.4162(2) 0.37856(19) 0.15002(17) 0.0192(8) Uani 1 1 d . .
C37 C 0.2491(3) 0.3977(2) 0.27156(17) 0.0233(8) Uani 1 1 d . .
H37A H 0.2240 0.4417 0.2875 0.035 Uiso 1 1 calc R U
H37B H 0.2914 0.3720 0.3070 0.035 Uiso 1 1 calc R U
H37C H 0.1924 0.3674 0.2520 0.035 Uiso 1 1 calc R U
C38 C 0.3397(3) 0.5725(2) 0.1145(2) 0.0292(9) Uani 1 1 d . .
H38A H 0.3921 0.6049 0.1366 0.044 Uiso 1 1 calc R U
H38B H 0.2737 0.5919 0.1166 0.044 Uiso 1 1 calc R U
H38C H 0.3451 0.5679 0.0698 0.044 Uiso 1 1 calc R U
C39 C 0.4718(3) 0.3213(2) 0.12253(19) 0.0282(9) Uani 1 1 d . .
H39A H 0.5255 0.3022 0.1560 0.042 Uiso 1 1 calc R U
H39B H 0.5008 0.3416 0.0883 0.042 Uiso 1 1 calc R U
H39C H 0.4254 0.2827 0.1053 0.042 Uiso 1 1 calc R U
C40 C 0.7629(3) 0.14649(19) 0.27297(16) 0.0180(7) Uani 1 1 d . .
C41 C 0.7730(3) 0.22196(19) 0.27145(15) 0.0173(7) Uani 1 1 d . .
C42 C 0.8676(3) 0.2474(2) 0.26586(16) 0.0216(8) Uani 1 1 d . .
H42 H 0.8775 0.2976 0.2645 0.026 Uiso 1 1 calc R U
C43 C 0.9476(3) 0.2025(2) 0.26222(16) 0.0244(9) Uani 1 1 d . .
C44 C 0.9341(3) 0.1297(2) 0.26535(17) 0.0267(9) Uani 1 1 d . .
H44 H 0.9885 0.0987 0.2630 0.032 Uiso 1 1 calc R U
C45 C 0.8430(3) 0.1001(2) 0.27181(16) 0.0218(8) Uani 1 1 d . .
C46 C 1.0469(3) 0.2339(3) 0.25520(19) 0.0334(10) Uani 1 1 d . .
H46A H 1.1013 0.2012 0.2739 0.050 Uiso 1 1 calc R U
H46B H 1.0571 0.2801 0.2773 0.050 Uiso 1 1 calc R U
H46C H 1.0468 0.2408 0.2099 0.050 Uiso 1 1 calc R U
C47 C 0.8366(3) 0.0202(2) 0.28230(18) 0.0280(9) Uani 1 1 d . .
H47A H 0.7935 0.0110 0.3127 0.042 Uiso 1 1 calc R U
H47B H 0.9039 0.0012 0.2993 0.042 Uiso 1 1 calc R U
H47C H 0.8083 -0.0032 0.2417 0.042 Uiso 1 1 calc R U
C48 C 0.6912(3) 0.27276(18) 0.27661(16) 0.0139(7) Uani 1 1 d . .
C49 C 0.5666(3) 0.14513(18) 0.52947(16) 0.0169(7) Uani 1 1 d . .
C50 C 0.4698(3) 0.12486(19) 0.50117(16) 0.0180(7) Uani 1 1 d . .
H50 H 0.4359 0.1490 0.4639 0.022 Uiso 1 1 calc R U
C51 C 0.4213(3) 0.06984(19) 0.52624(17) 0.0200(8) Uani 1 1 d . .
H51 H 0.3553 0.0564 0.5056 0.024 Uiso 1 1 calc R U
C52 C 0.4681(3) 0.03457(19) 0.58079(17) 0.0216(8) Uani 1 1 d . .
H52 H 0.4350 -0.0031 0.5979 0.026 Uiso 1 1 calc R U
C53 C 0.5639(3) 0.0549(2) 0.61012(18) 0.0241(8) Uani 1 1 d . .
H53 H 0.5967 0.0313 0.6480 0.029 Uiso 1 1 calc R U
C54 C 0.6129(3) 0.10934(19) 0.58507(17) 0.0218(8) Uani 1 1 d . .
H54 H 0.6788 0.1225 0.6060 0.026 Uiso 1 1 calc R U
C55 C 0.7347(3) 0.17299(19) 0.47272(16) 0.0166(7) Uani 1 1 d . .
C56 C 0.7483(3) 0.09834(19) 0.47155(17) 0.0211(8) Uani 1 1 d . .
H56 H 0.7022 0.0677 0.4861 0.025 Uiso 1 1 calc R U
C57 C 0.8273(3) 0.0693(2) 0.44968(18) 0.0302(9) Uani 1 1 d . .
H57 H 0.8352 0.0188 0.4499 0.036 Uiso 1 1 calc R U
C58 C 0.8958(3) 0.1120(2) 0.42721(18) 0.0304(9) Uani 1 1 d . .
H58 H 0.9508 0.0912 0.4129 0.036 Uiso 1 1 calc R U
C59 C 0.8824(3) 0.1853(2) 0.42613(17) 0.0263(9) Uani 1 1 d . .
H59 H 0.9275 0.2153 0.4100 0.032 Uiso 1 1 calc R U
C60 C 0.8035(3) 0.2152(2) 0.44842(16) 0.0191(8) Uani 1 1 d . .
H60 H 0.7956 0.2657 0.4473 0.023 Uiso 1 1 calc R U
B1 B 0.5309(3) 0.4337(2) 0.3371(2) 0.0176(8) Uani 1 1 d . .
B2 B 0.4317(3) 0.1389(2) 0.32716(19) 0.0161(8) Uani 1 1 d . .
N1 N 0.7841(2) 0.42690(15) 0.43400(13) 0.0172(6) Uani 1 1 d . .
N2 N 0.6388(2) 0.44763(15) 0.37492(13) 0.0152(6) Uani 1 1 d . .
N3 N 0.4612(2) 0.41711(15) 0.38445(13) 0.0161(6) Uani 1 1 d . .
N4 N 0.3931(2) 0.35812(15) 0.45038(14) 0.0169(6) Uani 1 1 d . .
N5 N 0.3634(2) 0.29173(15) 0.22240(13) 0.0161(6) Uani 1 1 d . .
N6 N 0.3821(2) 0.19444(15) 0.27698(13) 0.0146(6) Uani 1 1 d . .
N7 N 0.5233(2) 0.10680(15) 0.30464(13) 0.0162(6) Uani 1 1 d . .
N8 N 0.6674(2) 0.11743(15) 0.27805(13) 0.0167(6) Uani 1 1 d . .
P1 P 0.63477(7) 0.21906(5) 0.50067(4) 0.01698(19) Uani 1 1 d . .
Th1 Th 0.59238(2) 0.26965(2) 0.36747(2) 0.01192(4) Uani 1 1 d . .
H1 H 0.533(2) 0.3802(19) 0.3080(16) 0.013(9) Uiso 1 1 d . .
H2 H 0.504(3) 0.482(2) 0.3062(18) 0.023(10) Uiso 1 1 d . .
H3 H 0.464(3) 0.172(2) 0.3730(17) 0.021(10) Uiso 1 1 d . .
H4 H 0.378(3) 0.0987(19) 0.3372(17) 0.018(9) Uiso 1 1 d . .
H48A H 0.627(3) 0.259(2) 0.249(2) 0.030(11) Uiso 1 1 d . .
H48B H 0.709(3) 0.321(2) 0.2671(19) 0.030(11) Uiso 1 1 d . .

loop_
_atom_site_aniso_label
_atom_site_aniso_U_11
_atom_site_aniso_U_22
_atom_site_aniso_U_33
_atom_site_aniso_U_23
_atom_site_aniso_U_13
_atom_site_aniso_U_12
C1 0.0161(17) 0.0148(17) 0.0129(17) -0.0002(13) 0.0028(14) -0.0015(13)
C2 0.0140(17) 0.0138(17) 0.0155(17) -0.0025(14) 0.0039(14) -0.0022(13)
C3 0.0142(17) 0.0163(17) 0.0129(16) -0.0017(14) 0.0027(13) 0.0008(14)
C4 0.0197(18) 0.0136(17) 0.0134(17) 0.0064(13) 0.0036(14) 0.0043(14)
C5 0.0207(19) 0.0127(17) 0.0248(19) 0.0013(15) 0.0049(15) -0.0035(14)
C6 0.0194(18) 0.0116(17) 0.0199(18) 0.0023(14) 0.0048(15) -0.0016(14)
C7 0.0189(18) 0.0137(17) 0.028(2) -0.0007(15) 0.0077(15) 0.0012(14)
C8 0.023(2) 0.0154(18) 0.033(2) -0.0042(16) 0.0129(17) 0.0012(15)
C9 0.0151(18) 0.0236(19) 0.0200(19) -0.0003(15) -0.0047(14) -0.0027(15)
C10 0.0150(18) 0.0184(18) 0.0225(19) -0.0029(15) 0.0014(14) -0.0025(14)
C11 0.025(2) 0.0148(18) 0.0188(18) -0.0009(14) 0.0023(15) -0.0009(15)
C12 0.027(2) 0.0169(18) 0.0156(18) -0.0059(14) 0.0023(15) 0.0007(15)
C13 0.0157(18) 0.0142(17) 0.0191(18) -0.0019(14) 0.0008(14) -0.0013(14)
C14 0.0191(18) 0.0109(17) 0.0231(19) -0.0020(14) 0.0034(15) -0.0019(14)
C15 0.0240(19) 0.0149(18) 0.0176(18) 0.0009(14) 0.0020(15) -0.0018(15)
C16 0.0183(18) 0.0114(17) 0.0248(19) -0.0006(15) -0.0007(15) -0.0013(14)
C17 0.0148(18) 0.0196(18) 0.0245(19) -0.0040(15) 0.0045(15) 0.0007(14)
C18 0.0170(18) 0.0213(19) 0.0208(19) -0.0040(15) 0.0027(15) -0.0057(15)
C19 0.023(2) 0.027(2) 0.025(2) 0.0018(17) 0.0067(16) 0.0050(16)
C20 0.025(2) 0.022(2) 0.028(2) 0.0003(16) -0.0003(17) 0.0024(16)
C21 0.025(2) 0.046(3) 0.021(2) 0.0016(18) 0.0055(17) 0.0034(18)
C22 0.0171(18) 0.0149(17) 0.0183(18) 0.0016(14) 0.0094(14) 0.0022(14)
C23 0.0176(18) 0.0187(18) 0.0151(17) -0.0018(14) 0.0071(14) 0.0017(14)
C24 0.0184(18) 0.0180(18) 0.0210(19) -0.0043(15) 0.0054(15) -0.0008(14)
C25 0.0218(19) 0.0223(19) 0.0191(18) -0.0011(15) 0.0112(15) 0.0020(15)
C26 0.0225(19) 0.029(2) 0.0121(17) 0.0013(15) 0.0043(15) 0.0050(16)
C27 0.0177(18) 0.0213(19) 0.0189(18) -0.0061(15) 0.0058(15) 0.0009(15)
C28 0.0208(18) 0.0231(19) 0.0168(18) -0.0020(15) 0.0030(14) -0.0026(15)
C29 0.035(2) 0.023(2) 0.024(2) 0.0045(16) 0.0116(17) 0.0020(17)
C30 0.025(2) 0.030(2) 0.023(2) -0.0067(17) 0.0059(16) -0.0048(17)
C31 0.0142(17) 0.0185(18) 0.0149(17) 0.0024(14) -0.0023(14) -0.0002(14)
C32 0.0112(17) 0.0215(19) 0.0156(17) -0.0017(14) -0.0029(14) -0.0001(14)
C33 0.0178(18) 0.0158(18) 0.0236(19) -0.0045(15) -0.0034(15) 0.0019(14)
C34 0.0167(18) 0.0171(18) 0.025(2) 0.0036(15) -0.0056(15) -0.0039(14)
C35 0.0150(18) 0.0242(19) 0.0195(19) 0.0047(15) -0.0008(14) -0.0021(15)
C36 0.0134(18) 0.0221(19) 0.0204(19) 0.0001(15) -0.0006(14) 0.0001(14)
C37 0.024(2) 0.027(2) 0.0182(19) 0.0010(16) 0.0035(15) 0.0040(16)
C38 0.025(2) 0.023(2) 0.036(2) 0.0105(18) -0.0013(18) 0.0003(17)
C39 0.031(2) 0.027(2) 0.029(2) 0.0017(17) 0.0121(18) 0.0075(17)
C40 0.0166(18) 0.0255(19) 0.0112(17) -0.0023(14) 0.0013(14) 0.0015(15)
C41 0.0171(18) 0.028(2) 0.0073(16) -0.0015(14) 0.0032(13) -0.0015(15)
C42 0.0202(19) 0.034(2) 0.0100(17) -0.0016(15) 0.0025(14) -0.0031(16)
C43 0.0145(18) 0.047(3) 0.0115(17) -0.0060(17) 0.0021(14) -0.0023(17)
C44 0.021(2) 0.042(2) 0.0178(19) -0.0049(17) 0.0049(15) 0.0096(18)
C45 0.0227(19) 0.032(2) 0.0103(17) -0.0035(15) 0.0028(14) 0.0052(16)
C46 0.018(2) 0.062(3) 0.021(2) -0.003(2) 0.0052(16) -0.005(2)
C47 0.028(2) 0.034(2) 0.023(2) -0.0001(17) 0.0054(17) 0.0136(18)
C48 0.0161(18) 0.0122(17) 0.0148(17) -0.0013(14) 0.0063(14) -0.0031(14)
C49 0.0201(18) 0.0163(18) 0.0147(17) 0.0007(14) 0.0044(14) -0.0001(14)
C50 0.0192(18) 0.0206(18) 0.0152(17) 0.0031(14) 0.0055(14) 0.0035(15)
C51 0.0165(18) 0.0230(19) 0.0204(19) -0.0015(15) 0.0038(15) -0.0013(15)
C52 0.025(2) 0.0193(19) 0.0224(19) 0.0026(15) 0.0088(16) -0.0010(15)
C53 0.024(2) 0.025(2) 0.022(2) 0.0090(16) 0.0019(16) 0.0015(16)
C54 0.0185(19) 0.0221(19) 0.023(2) 0.0017(16) -0.0002(15) -0.0030(15)
C55 0.0160(17) 0.0210(18) 0.0112(16) 0.0011(14) -0.0006(13) -0.0016(14)
C56 0.027(2) 0.0192(19) 0.0167(18) 0.0010(15) 0.0037(15) -0.0019(15)
C57 0.042(2) 0.026(2) 0.025(2) 0.0000(17) 0.0120(18) 0.0099(18)
C58 0.026(2) 0.047(3) 0.019(2) -0.0021(18) 0.0068(16) 0.0098(19)
C59 0.022(2) 0.039(2) 0.0182(19) 0.0035(17) 0.0056(16) -0.0049(17)
C60 0.0172(18) 0.0225(19) 0.0161(18) 0.0007(14) 0.0000(14) -0.0027(14)
B1 0.014(2) 0.017(2) 0.023(2) 0.0053(17) 0.0051(16) -0.0004(16)
B2 0.022(2) 0.0117(19) 0.015(2) 0.0025(16) 0.0056(16) -0.0001(16)
N1 0.0152(15) 0.0190(15) 0.0178(15) -0.0027(12) 0.0040(12) -0.0027(12)
N2 0.0140(14) 0.0177(15) 0.0145(14) -0.0002(12) 0.0045(11) -0.0017(12)
N3 0.0145(15) 0.0169(15) 0.0172(15) -0.0004(12) 0.0037(12) -0.0008(12)
N4 0.0166(15) 0.0146(15) 0.0208(16) 0.0001(12) 0.0070(12) -0.0007(12)
N5 0.0152(15) 0.0153(15) 0.0162(15) 0.0004(12) -0.0004(12) -0.0008(12)
N6 0.0129(14) 0.0151(14) 0.0159(14) -0.0003(12) 0.0033(11) 0.0000(12)
N7 0.0168(15) 0.0147(15) 0.0162(15) 0.0010(12) 0.0015(12) -0.0010(12)
N8 0.0161(15) 0.0200(15) 0.0141(15) 0.0009(12) 0.0029(12) 0.0020(12)
P1 0.0180(5) 0.0174(5) 0.0155(4) 0.0030(4) 0.0034(4) 0.0006(4)
Th1 0.01170(7) 0.01244(7) 0.01182(7) 0.00054(5) 0.00293(5) -0.00044(5)

loop_
_atom_type_symbol
_atom_type_description
_atom_type_scat_dispersion_real
_atom_type_scat_dispersion_imag
_atom_type_scat_source
C C 0.0033 0.0016 'International Tables Vol C Tables 4.2.6.8 and 6.1.1.4'
H H 0.0000 0.0000 'International Tables Vol C Tables 4.2.6.8 and 6.1.1.4'
B B 0.0013 0.0007 'International Tables Vol C Tables 4.2.6.8 and 6.1.1.4'
N N 0.0061 0.0033 'International Tables Vol C Tables 4.2.6.8 and 6.1.1.4'
P P 0.1023 0.0942 'International Tables Vol C Tables 4.2.6.8 and 6.1.1.4'
Th Th -7.2400 8.8979 'International Tables Vol C Tables 4.2.6.8 and 6.1.1.4'

loop_
_geom_angle_atom_site_label_1
_geom_angle_atom_site_label_2
_geom_angle_atom_site_label_3
_geom_angle
N2 C1 N1 104.1(3)
N2 C1 Th1 105.8(2)
N1 C1 Th1 149.8(2)
N4 C2 N3 104.4(3)
N4 C2 Th1 148.4(2)
N3 C2 Th1 106.9(2)
N6 C3 N5 104.3(3)
N6 C3 Th1 108.8(2)
N5 C3 Th1 146.8(2)
N7 C4 N8 105.7(3)
N7 C4 Th1 115.0(2)
N8 C4 Th1 136.0(2)
C6 C5 N1 107.1(3)
C6 C5 H5 126.5
N1 C5 H5 126.5
C5 C6 N2 107.3(3)
C5 C6 H6 126.3
N2 C6 H6 126.3
C8 C7 N3 107.3(3)
C8 C7 H7 126.3
N3 C7 H7 126.3
C7 C8 N4 106.1(3)
C7 C8 H8 126.9
N4 C8 H8 126.9
C10 C9 N5 106.5(3)
C10 C9 H9 126.8
N5 C9 H9 126.8
C9 C10 N6 107.6(3)
C9 C10 H10 126.2
N6 C10 H10 126.2
C12 C11 N7 107.6(3)
C12 C11 H11 126.2
N7 C11 H11 126.2
C11 C12 N8 106.9(3)
C11 C12 H12 126.6
N8 C12 H12 126.6
C18 C13 C14 121.8(3)
C18 C13 N1 119.2(3)
C14 C13 N1 118.7(3)
C15 C14 C13 117.7(3)
C15 C14 C19 120.7(3)
C13 C14 C19 121.6(3)
C14 C15 C16 122.7(3)
C14 C15 H15 118.7
C16 C15 H15 118.7
C15 C16 C17 117.7(3)
C15 C16 C20 121.0(3)
C17 C16 C20 121.3(3)
C18 C17 C16 121.9(3)
C18 C17 H17 119.0
C16 C17 H17 119.0
C17 C18 C13 118.2(3)
C17 C18 C21 120.7(3)
C13 C18 C21 121.1(3)
C14 C19 H19A 109.5
C14 C19 H19B 109.5
H19A C19 H19B 109.5
C14 C19 H19C 109.5
H19A C19 H19C 109.5
H19B C19 H19C 109.5
C16 C20 H20A 109.5
C16 C20 H20B 109.5
H20A C20 H20B 109.5
C16 C20 H20C 109.5
H20A C20 H20C 109.5
H20B C20 H20C 109.5
C18 C21 H21A 109.5
C18 C21 H21B 109.5
H21A C21 H21B 109.5
C18 C21 H21C 109.5
H21A C21 H21C 109.5
H21B C21 H21C 109.5
C27 C22 C23 121.9(3)
C27 C22 N4 119.1(3)
C23 C22 N4 118.9(3)
C24 C23 C22 118.2(3)
C24 C23 C28 119.9(3)
C22 C23 C28 121.9(3)
C25 C24 C23 121.8(3)
C25 C24 H24 119.1
C23 C24 H24 119.1
C26 C25 C24 118.1(3)
C26 C25 C29 120.5(3)
C24 C25 C29 121.4(3)
C25 C26 C27 122.4(3)
C25 C26 H26 118.8
C27 C26 H26 118.8
C22 C27 C26 117.6(3)
C22 C27 C30 121.7(3)
C26 C27 C30 120.6(3)
C23 C28 H28A 109.5
C23 C28 H28B 109.5
H28A C28 H28B 109.5
C23 C28 H28C 109.5
H28A C28 H28C 109.5
H28B C28 H28C 109.5
C25 C29 H29A 109.5
C25 C29 H29B 109.5
H29A C29 H29B 109.5
C25 C29 H29C 109.5
H29A C29 H29C 109.5
H29B C29 H29C 109.5
C27 C30 H30A 109.5
C27 C30 H30B 109.5
H30A C30 H30B 109.5
C27 C30 H30C 109.5
H30A C30 H30C 109.5
H30B C30 H30C 109.5
C32 C31 C36 122.1(3)
C32 C31 N5 118.3(3)
C36 C31 N5 119.2(3)
C33 C32 C31 117.8(3)
C33 C32 C37 121.1(3)
C31 C32 C37 121.0(3)
C34 C33 C32 121.9(3)
C34 C33 H33 119.1
C32 C33 H33 119.1
C35 C34 C33 118.3(3)
C35 C34 C38 121.0(3)
C33 C34 C38 120.6(3)
C34 C35 C36 122.3(3)
C34 C35 H35 118.8
C36 C35 H35 118.8
C35 C36 C31 117.5(3)
C35 C36 C39 120.6(3)
C31 C36 C39 121.8(3)
C32 C37 H37A 109.5
C32 C37 H37B 109.5
H37A C37 H37B 109.5
C32 C37 H37C 109.5
H37A C37 H37C 109.5
H37B C37 H37C 109.5
C34 C38 H38A 109.5
C34 C38 H38B 109.5
H38A C38 H38B 109.5
C34 C38 H38C 109.5
H38A C38 H38C 109.5
H38B C38 H38C 109.5
C36 C39 H39A 109.5
C36 C39 H39B 109.5
H39A C39 H39B 109.5
C36 C39 H39C 109.5
H39A C39 H39C 109.5
H39B C39 H39C 109.5
C45 C40 C41 122.4(3)
C45 C40 N8 119.4(3)
C41 C40 N8 118.2(3)
C42 C41 C40 115.8(3)
C42 C41 C48 120.5(3)
C40 C41 C48 123.7(3)
C43 C42 C41 123.1(4)
C43 C42 H42 118.5
C41 C42 H42 118.5
C44 C43 C42 118.6(3)
C44 C43 C46 121.4(4)
C42 C43 C46 120.0(4)
C43 C44 C45 121.9(3)
C43 C44 H44 119.1
C45 C44 H44 119.1
C44 C45 C40 118.2(4)
C44 C45 C47 119.1(3)
C40 C45 C47 122.6(3)
C43 C46 H46A 109.5
C43 C46 H46B 109.5
H46A C46 H46B 109.5
C43 C46 H46C 109.5
H46A C46 H46C 109.5
H46B C46 H46C 109.5
C45 C47 H47A 109.5
C45 C47 H47B 109.5
H47A C47 H47B 109.5
C45 C47 H47C 109.5
H47A C47 H47C 109.5
H47B C47 H47C 109.5
C41 C48 Th1 123.9(2)
C41 C48 H48A 112(2)
Th1 C48 H48A 84(2)
C41 C48 H48B 111(2)
Th1 C48 H48B 112(2)
H48A C48 H48B 111(3)
C50 C49 C54 117.5(3)
C50 C49 P1 124.0(3)
C54 C49 P1 118.4(3)
C49 C50 C51 121.3(3)
C49 C50 H50 119.4
C51 C50 H50 119.4
C52 C51 C50 120.6(3)
C52 C51 H51 119.7
C50 C51 H51 119.7
C51 C52 C53 118.8(3)
C51 C52 H52 120.6
C53 C52 H52 120.6
C52 C53 C54 120.8(3)
C52 C53 H53 119.6
C54 C53 H53 119.6
C53 C54 C49 120.9(3)
C53 C54 H54 119.5
C49 C54 H54 119.5
C60 C55 C56 116.7(3)
C60 C55 P1 117.4(3)
C56 C55 P1 125.9(3)
C57 C56 C55 120.9(3)
C57 C56 H56 119.5
C55 C56 H56 119.5
C56 C57 C58 121.6(4)
C56 C57 H57 119.2
C58 C57 H57 119.2
C59 C58 C57 118.6(4)
C59 C58 H58 120.7
C57 C58 H58 120.7
C60 C59 C58 120.3(4)
C60 C59 H59 119.8
C58 C59 H59 119.8
C59 C60 C55 121.9(3)
C59 C60 H60 119.1
C55 C60 H60 119.1
N2 B1 N3 109.6(3)
N2 B1 H1 107.1(17)
N3 B1 H1 105.1(16)
N2 B1 H2 109.3(19)
N3 B1 H2 111.9(19)
H1 B1 H2 114(2)
N6 B2 N7 107.9(3)
N6 B2 H3 105.5(18)
N7 B2 H3 106.3(18)
N6 B2 H4 112.4(19)
N7 B2 H4 114.1(19)
H3 B2 H4 110(3)
C1 N1 C5 110.5(3)
C1 N1 C13 128.5(3)
C5 N1 C13 120.9(3)
C1 N2 C6 111.1(3)
C1 N2 B1 121.4(3)
C6 N2 B1 127.6(3)
C2 N3 C7 110.9(3)
C2 N3 B1 121.6(3)
C7 N3 B1 127.5(3)
C2 N4 C8 111.3(3)
C2 N4 C22 127.6(3)
C8 N4 C22 121.1(3)
C3 N5 C9 110.7(3)
C3 N5 C31 128.9(3)
C9 N5 C31 120.3(3)
C3 N6 C10 110.9(3)
C3 N6 B2 120.9(3)
C10 N6 B2 128.0(3)
C4 N7 C11 110.3(3)
C4 N7 B2 116.5(3)
C11 N7 B2 130.7(3)
C4 N8 C12 109.5(3)
C4 N8 C40 123.6(3)
C12 N8 C40 126.7(3)
C55 P1 C49 102.71(16)
C55 P1 Th1 80.90(11)
C49 P1 Th1 123.66(11)
C4 Th1 C48 66.00(11)
C4 Th1 C2 140.70(10)
C48 Th1 C2 138.10(10)
C4 Th1 C3 75.75(10)
C48 Th1 C3 86.61(10)
C2 Th1 C3 76.03(10)
C4 Th1 C1 142.14(10)
C48 Th1 C1 82.85(10)
C2 Th1 C1 77.09(10)
C3 Th1 C1 125.25(10)
C4 Th1 P1 96.69(7)
C48 Th1 P1 135.06(8)
C2 Th1 P1 81.89(7)
C3 Th1 P1 130.97(7)
C1 Th1 P1 90.38(7)
C4 Th1 H1 124.6(8)
C48 Th1 H1 76.1(8)
C2 Th1 H1 62.1(8)
C3 Th1 H1 62.7(8)
C1 Th1 H1 62.6(8)
P1 Th1 H1 138.1(8)
C4 Th1 H3 60.0(8)
C48 Th1 H3 121.4(8)
C2 Th1 H3 82.3(8)
C3 Th1 H3 60.2(8)
C1 Th1 H3 155.7(8)
P1 Th1 H3 73.9(8)
H1 Th1 H3 117.9(11)

loop_
_geom_bond_atom_site_label_1
_geom_bond_atom_site_label_2
_geom_bond_distance
C1 N2 1.360(4)
C1 N1 1.371(4)
C1 Th1 2.752(3)
C2 N4 1.360(4)
C2 N3 1.362(4)
C2 Th1 2.687(3)
C3 N6 1.355(4)
C3 N5 1.368(4)
C3 Th1 2.727(3)
C4 N7 1.350(4)
C4 N8 1.370(4)
C4 Th1 2.584(3)
C5 C6 1.336(5)
C5 N1 1.387(4)
C5 H5 0.9500
C6 N2 1.380(4)
C6 H6 0.9500
C7 C8 1.353(5)
C7 N3 1.381(4)
C7 H7 0.9500
C8 N4 1.391(4)
C8 H8 0.9500
C9 C10 1.336(5)
C9 N5 1.392(4)
C9 H9 0.9500
C10 N6 1.382(4)
C10 H10 0.9500
C11 C12 1.344(5)
C11 N7 1.383(4)
C11 H11 0.9500
C12 N8 1.394(4)
C12 H12 0.9500
C13 C18 1.394(5)
C13 C14 1.396(5)
C13 N1 1.434(4)
C14 C15 1.386(5)
C14 C19 1.510(5)
C15 C16 1.391(5)
C15 H15 0.9500
C16 C17 1.392(5)
C16 C20 1.505(5)
C17 C18 1.389(5)
C17 H17 0.9500
C18 C21 1.506(5)
C19 H19A 0.9800
C19 H19B 0.9800
C19 H19C 0.9800
C20 H20A 0.9800
C20 H20B 0.9800
C20 H20C 0.9800
C21 H21A 0.9800
C21 H21B 0.9800
C21 H21C 0.9800
C22 C27 1.394(5)
C22 C23 1.396(5)
C22 N4 1.447(4)
C23 C24 1.394(5)
C23 C28 1.505(5)
C24 C25 1.390(5)
C24 H24 0.9500
C25 C26 1.390(5)
C25 C29 1.510(5)
C26 C27 1.395(5)
C26 H26 0.9500
C27 C30 1.501(5)
C28 H28A 0.9800
C28 H28B 0.9800
C28 H28C 0.9800
C29 H29A 0.9800
C29 H29B 0.9800
C29 H29C 0.9800
C30 H30A 0.9800
C30 H30B 0.9800
C30 H30C 0.9800
C31 C32 1.392(5)
C31 C36 1.397(5)
C31 N5 1.449(4)
C32 C33 1.391(5)
C32 C37 1.507(5)
C33 C34 1.386(5)
C33 H33 0.9500
C34 C35 1.384(5)
C34 C38 1.511(5)
C35 C36 1.385(5)
C35 H35 0.9500
C36 C39 1.502(5)
C37 H37A 0.9800
C37 H37B 0.9800
C37 H37C 0.9800
C38 H38A 0.9800
C38 H38B 0.9800
C38 H38C 0.9800
C39 H39A 0.9800
C39 H39B 0.9800
C39 H39C 0.9800
C40 C45 1.399(5)
C40 C41 1.419(5)
C40 N8 1.436(4)
C41 C42 1.403(5)
C41 C48 1.487(5)
C42 C43 1.391(5)
C42 H42 0.9500
C43 C44 1.378(6)
C43 C46 1.512(5)
C44 C45 1.393(5)
C44 H44 0.9500
C45 C47 1.516(5)
C46 H46A 0.9800
C46 H46B 0.9800
C46 H46C 0.9800
C47 H47A 0.9800
C47 H47B 0.9800
C47 H47C 0.9800
C48 Th1 2.590(3)
C48 H48A 0.99(4)
C48 H48B 0.96(4)
C49 C50 1.386(5)
C49 C54 1.398(5)
C49 P1 1.843(3)
C50 C51 1.390(5)
C50 H50 0.9500
C51 C52 1.379(5)
C51 H51 0.9500
C52 C53 1.381(5)
C52 H52 0.9500
C53 C54 1.385(5)
C53 H53 0.9500
C54 H54 0.9500
C55 C60 1.407(5)
C55 C56 1.409(5)
C55 P1 1.816(4)
C56 C57 1.373(5)
C56 H56 0.9500
C57 C58 1.390(6)
C57 H57 0.9500
C58 C59 1.384(6)
C58 H58 0.9500
C59 C60 1.382(5)
C59 H59 0.9500
C60 H60 0.9500
B1 N2 1.548(5)
B1 N3 1.558(5)
B1 H1 1.18(3)
B1 H2 1.13(4)
B2 N6 1.546(5)
B2 N7 1.550(5)
B2 H3 1.16(4)
B2 H4 1.10(4)
P1 Th1 2.9501(9)
Th1 H1 2.47(3)
Th1 H3 2.56(4)
